data_7222725
loop_
_publ_author_name
'Wu, Y.'
'Naether, C.'
'Bensch, W.'

_publ_section_title
;
 Low dimensional materials: syntheses structures, and optical properties
 of Rb2 Cu Ta S4, Rb2 Cu Ta Se4, Rb Cu2 Ta Se4, K3 Ag3 Ta2 Se8, and Rb3 Ag
 Ta2 Se12
;
_journal_name_full
;
Zeitschrift fuer Naturforschung, Teil B. Anorganische Chemie, Organische 
Chemie (42,1987-)
;
_journal_page_first 1006
_journal_page_last 1014
_journal_volume 59
_journal_year 2004
_chemical_formula_sum 'Cu2 Rb Se4 Ta'
_chemical_name_systematic 'Rb (Cu2 Ta Se4)'
_space_group_IT_number 40
_symmetry_space_group_name_Hall 'C -2c 2'
_symmetry_space_group_name_H-M 'C 2 c m'
_cell_angle_alpha 90
_cell_angle_beta 90
_cell_angle_gamma 90
_cell_formula_units_Z 4
_cell_length_a 5.7218
_cell_length_b 19.2463
_cell_length_c 7.7456
_cell_volume 852.972
_citation_journal_id_ASTM ZNBSEN
_cod_data_source_file Wu_ZNBSEN_2004_1721.cif
_cod_data_source_block Cu2Rb1Se4Ta1
_cod_original_cell_volume 852.9724
_cod_original_sg_symbol_Hall 'A 2 -2a (z,y,-x)'
_cod_original_formula_sum 'Cu2 Rb1 Se4 Ta1'
_cod_database_code 7222725

loop_
_symmetry_equiv_pos_as_xyz
x,y,z
x,-y,-z
x,y,-z+1/2
x,-y,z+1/2
x+1/2,y+1/2,z
x+1/2,-y+1/2,-z
x+1/2,y+1/2,-z+1/2
x+1/2,-y+1/2,z+1/2

loop_
_atom_site_label
_atom_site_type_symbol
_atom_site_fract_x
_atom_site_fract_y
_atom_site_fract_z
_atom_site_occupancy
_atom_site_U_iso_or_equiv
Se1 Se-2 0.2972 0.20897 0.25 1 0.0
Rb1 Rb+1 0.7975 0.31708 0.25 1 0.0
Cu2 Cu+1 0.5649 1 1 1 0.0
Cu1 Cu+1 1.0436 0.10618 0.25 1 0.0
Ta1 Ta+5 0.54444 0.10856 0.25 1 0.0
Se3 Se-2 0.78981 0.10787 0.99554 1 0.0
Se2 Se-2 0.2995 0.00392 0.25 1 0.0
